data_4060110
_journal_name_full Organometallics
_journal_paper_doi 10.1021/om049211t
_journal_year 2005
_chemical_formula_sum 'C30 H20 F12 N O P Pt'
_chemical_formula_weight 864.53
_space_group_IT_number 2
_symmetry_cell_setting triclinic
_symmetry_space_group_name_Hall '-P 1'
_symmetry_space_group_name_H-M 'P -1'
_atom_sites_solution_hydrogens geom
_atom_sites_solution_primary direct
_atom_sites_solution_secondary difmap
_cell_angle_alpha 91.3790(15)
_cell_angle_beta 107.0130(14)
_cell_angle_gamma 98.4040(15)
_cell_formula_units_Z 2
_cell_length_a 9.6483(8)
_cell_length_b 12.0183(9)
_cell_length_c 13.4404(11)
_cell_measurement_reflns_used ?
_cell_measurement_temperature 293(2)
_cell_measurement_theta_max ?
_cell_measurement_theta_min ?
_cell_volume 1470.6(2)
_diffrn_ambient_temperature 293(2)
_diffrn_detector_area_resol_mean ?
_diffrn_measurement_device_type 'Bruker P4'
_diffrn_measurement_method '\w scans'
_diffrn_radiation_monochromator graphite
_diffrn_radiation_source 'fine-focus sealed tube'
_diffrn_radiation_type MoK\a
_diffrn_radiation_wavelength 0.71069
_diffrn_reflns_av_R_equivalents 0.0138
_diffrn_reflns_av_sigmaI/netI 0.0246
_diffrn_reflns_limit_h_max 12
_diffrn_reflns_limit_h_min -12
_diffrn_reflns_limit_k_max 15
_diffrn_reflns_limit_k_min -15
_diffrn_reflns_limit_l_max 17
_diffrn_reflns_limit_l_min -13
_diffrn_reflns_number 9734
_diffrn_reflns_theta_max 28.28
_diffrn_reflns_theta_min 1.59
_diffrn_standards_decay_% 0
_diffrn_standards_interval_count 0
_diffrn_standards_interval_time 0
_diffrn_standards_number 0
_exptl_absorpt_coefficient_mu 4.928
_exptl_absorpt_correction_T_max ?
_exptl_absorpt_correction_T_min ?
_exptl_absorpt_correction_type none
_exptl_absorpt_process_details ?
_exptl_crystal_colour gold
_exptl_crystal_density_diffrn 1.952
_exptl_crystal_density_meas ?
_exptl_crystal_density_method 'not measured'
_exptl_crystal_description iregblok
_exptl_crystal_F_000 832
_exptl_crystal_size_max .28
_exptl_crystal_size_mid .23
_exptl_crystal_size_min .20
_refine_ls_extinction_coef ?
_refine_ls_extinction_method none
_refine_ls_goodness_of_fit_ref 1.054
_refine_ls_hydrogen_treatment mixed
_refine_ls_matrix_type full
_refine_ls_number_parameters 416
_refine_ls_number_reflns 6653
_refine_ls_number_restraints 0
_refine_ls_restrained_S_all 1.054
_refine_ls_R_factor_all 0.0197
_refine_ls_R_factor_gt 0.0183
_refine_ls_shift/su_max 0.010
_refine_ls_shift/su_mean 0.000
_refine_ls_structure_factor_coef Fsqd
_refine_ls_weighting_details 'calc w=1/[\s^2^(Fo^2^)+(0.0266P)^2^+0.4728P] where P=(Fo^2^+2Fc^2^)/3'
_refine_ls_weighting_scheme calc
_refine_ls_wR_factor_gt 0.0464
_refine_ls_wR_factor_ref 0.0471
_reflns_number_gt 6327
_reflns_number_total 6653
_reflns_threshold_expression >2sigma(I)
_cod_depositor_comments
;
The following automatic conversions were performed:
'_symmetry_cell_setting' value 'Triclinic' changed to 'triclinic'
according to '/home/saulius/struct/CIF-dictionaries/cif_core.dic'
dictionary named 'cif_core.dic' version 2.4.1 from 2010-06-29.

Automatic conversion script
Id: cif_fix_enum 1527 2010-12-29 10:47:43Z saulius 
;
_cod_database_code 4060110

loop_
_symmetry_equiv_pos_as_xyz
'x, y, z'
'-x, -y, -z'

loop_
_atom_site_label
_atom_site_type_symbol
_atom_site_fract_x
_atom_site_fract_y
_atom_site_fract_z
_atom_site_U_iso_or_equiv
_atom_site_adp_type
_atom_site_occupancy
_atom_site_symmetry_multiplicity
_atom_site_calc_flag
_atom_site_refinement_flags
_atom_site_disorder_assembly
_atom_site_disorder_group
Pt1 Pt 0.455149(8) 0.286473(6) 0.304718(6) 0.01633(3) Uani 1 1 d . . .
P1 P 0.27214(6) 0.26654(5) 0.15501(5) 0.01725(11) Uani 1 1 d . . .
F1 F 0.8792(2) -0.11623(15) 0.51978(15) 0.0464(5) Uani 1 1 d . . .
F2 F 0.8145(2) -0.17236(17) 0.35828(16) 0.0513(5) Uani 1 1 d . . .
F3 F 0.6841(2) -0.23742(14) 0.45419(17) 0.0507(5) Uani 1 1 d . . .
F4 F 0.23766(18) -0.11137(14) 0.28719(15) 0.0424(4) Uani 1 1 d . . .
F5 F 0.28902(19) -0.05844(16) 0.14947(14) 0.0444(4) Uani 1 1 d . . .
F6 F 0.20747(16) 0.05295(13) 0.23673(15) 0.0380(4) Uani 1 1 d . . .
F7 F 0.61804(18) 0.48655(17) 0.16929(17) 0.0496(5) Uani 1 1 d . . .
F8 F 0.5946(2) 0.64178(17) 0.24085(17) 0.0553(5) Uani 1 1 d . . .
F9 F 0.4922(2) 0.60092(15) 0.07554(15) 0.0472(5) Uani 1 1 d . . .
F10 F 0.3397(2) 0.65136(13) 0.28528(14) 0.0381(4) Uani 1 1 d . . .
F11 F 0.2517(3) 0.64183(17) 0.11820(15) 0.0563(6) Uani 1 1 d . . .
F12 F 0.15586(19) 0.52422(17) 0.20712(15) 0.0450(4) Uani 1 1 d . . .
O1 O 0.4290(2) 0.45174(14) 0.28884(14) 0.0280(4) Uani 1 1 d . . .
N1 N 0.6337(2) 0.34037(17) 0.43287(15) 0.0195(4) Uani 1 1 d . . .
C2 C 0.6754(3) 0.4473(2) 0.47329(19) 0.0245(5) Uani 1 1 d . . .
H2A H 0.6135 0.4997 0.4494 0.029 Uiso 1 1 calc R . .
C3 C 0.8079(3) 0.4819(2) 0.5494(2) 0.0272(5) Uani 1 1 d . . .
H3A H 0.8335 0.5565 0.5767 0.033 Uiso 1 1 calc R . .
C4 C 0.9028(3) 0.4047(2) 0.58519(19) 0.0239(5) Uani 1 1 d . . .
C5 C 0.8563(3) 0.2939(2) 0.54326(19) 0.0237(5) Uani 1 1 d . . .
H5A H 0.9163 0.2400 0.5662 0.028 Uiso 1 1 calc R . .
C6 C 0.7220(2) 0.26258(19) 0.46790(18) 0.0188(4) Uani 1 1 d . . .
C7 C 0.6583(3) 0.14836(19) 0.41853(18) 0.0196(4) Uani 1 1 d . . .
C8 C 0.7364(3) 0.0601(2) 0.44934(19) 0.0236(5) Uani 1 1 d . . .
H8A H 0.8297 0.0744 0.4972 0.028 Uiso 1 1 calc R . .
C9 C 0.6750(3) -0.0493(2) 0.4085(2) 0.0240(5) Uani 1 1 d . . .
C10 C 0.5320(3) -0.0698(2) 0.3435(2) 0.0250(5) Uani 1 1 d . . .
H10A H 0.4871 -0.1434 0.3201 0.030 Uiso 1 1 calc R . .
C11 C 0.4539(3) 0.0196(2) 0.31247(19) 0.0204(5) Uani 1 1 d . . .
C12 C 0.5146(2) 0.13413(19) 0.34333(18) 0.0178(4) Uani 1 1 d . . .
C13 C 1.0505(3) 0.4378(3) 0.6661(2) 0.0340(6) Uani 1 1 d . . .
H13A H 1.1258 0.4173 0.6392 0.051 Uiso 1 1 calc R . .
H13B H 1.0514 0.3994 0.7280 0.051 Uiso 1 1 calc R . .
H13C H 1.0683 0.5178 0.6825 0.051 Uiso 1 1 calc R . .
C14 C 0.7621(3) -0.1434(2) 0.4351(2) 0.0321(6) Uani 1 1 d . . .
C15 C 0.2985(3) -0.0222(2) 0.2471(2) 0.0259(5) Uani 1 1 d . . .
C16 C 0.3073(3) 0.40491(19) 0.10198(18) 0.0210(5) Uani 1 1 d . . .
H16A H 0.3678 0.4000 0.0562 0.025 Uiso 1 1 calc R . .
H16B H 0.2151 0.4261 0.0616 0.025 Uiso 1 1 calc R . .
C17 C 0.3862(3) 0.49495(19) 0.19246(18) 0.0202(5) Uani 1 1 d . . .
C18 C 0.5233(3) 0.5574(2) 0.1698(2) 0.0327(6) Uani 1 1 d . . .
C19 C 0.2842(3) 0.5791(2) 0.2010(2) 0.0296(6) Uani 1 1 d . . .
C20 C 0.2680(3) 0.17284(19) 0.04600(18) 0.0200(4) Uani 1 1 d . . .
C21 C 0.4029(3) 0.1698(2) 0.0283(2) 0.0278(5) Uani 1 1 d . . .
H21A H 0.4880 0.2106 0.0740 0.033 Uiso 1 1 calc R . .
C22 C 0.4112(3) 0.1065(2) -0.0565(2) 0.0316(6) Uani 1 1 d . . .
H22A H 0.5015 0.1058 -0.0681 0.038 Uiso 1 1 calc R . .
C23 C 0.2859(3) 0.0445(2) -0.1238(2) 0.0342(6) Uani 1 1 d . . .
H23A H 0.2914 0.0024 -0.1811 0.041 Uiso 1 1 calc R . .
C24 C 0.1523(3) 0.0449(3) -0.1060(2) 0.0402(7) Uani 1 1 d . . .
H24A H 0.0681 0.0020 -0.1508 0.048 Uiso 1 1 calc R . .
C25 C 0.1424(3) 0.1091(2) -0.0217(2) 0.0319(6) Uani 1 1 d . . .
H25A H 0.0518 0.1094 -0.0105 0.038 Uiso 1 1 calc R . .
C26 C 0.0891(2) 0.2585(2) 0.16945(18) 0.0202(5) Uani 1 1 d . . .
C27 C 0.0738(3) 0.24109(19) 0.26795(18) 0.0206(5) Uani 1 1 d . . .
H27A H 0.1546 0.2298 0.3225 0.025 Uiso 1 1 calc R . .
C28 C -0.0610(3) 0.2404(2) 0.2855(2) 0.0250(5) Uani 1 1 d . . .
H28A H -0.0704 0.2278 0.3514 0.030 Uiso 1 1 calc R . .
C29 C -0.1818(3) 0.2585(2) 0.2049(2) 0.0279(5) Uani 1 1 d . . .
H29A H -0.2722 0.2580 0.2166 0.033 Uiso 1 1 calc R . .
C30 C -0.1671(3) 0.2773(3) 0.1071(2) 0.0333(6) Uani 1 1 d . . .
H30A H -0.2479 0.2900 0.0532 0.040 Uiso 1 1 calc R . .
C31 C -0.0324(3) 0.2774(2) 0.0887(2) 0.0295(6) Uani 1 1 d . . .
H31A H -0.0234 0.2901 0.0227 0.035 Uiso 1 1 calc R . .

loop_
_atom_site_aniso_label
_atom_site_aniso_U_11
_atom_site_aniso_U_22
_atom_site_aniso_U_33
_atom_site_aniso_U_23
_atom_site_aniso_U_13
_atom_site_aniso_U_12
Pt1 0.01424(5) 0.01776(5) 0.01594(5) 0.00144(3) 0.00231(3) 0.00374(3)
P1 0.0128(3) 0.0218(3) 0.0165(3) 0.0020(2) 0.0034(2) 0.0026(2)
F1 0.0456(10) 0.0377(9) 0.0439(10) 0.0059(8) -0.0112(8) 0.0194(8)
F2 0.0610(12) 0.0554(11) 0.0491(11) 0.0078(9) 0.0200(10) 0.0389(10)
F3 0.0504(11) 0.0263(8) 0.0730(14) 0.0189(9) 0.0108(10) 0.0118(8)
F4 0.0271(9) 0.0311(8) 0.0623(12) 0.0159(8) 0.0068(8) -0.0053(7)
F5 0.0331(9) 0.0576(11) 0.0340(9) -0.0123(8) -0.0004(7) 0.0046(8)
F6 0.0175(7) 0.0254(8) 0.0660(12) -0.0005(8) 0.0042(7) 0.0046(6)
F7 0.0226(8) 0.0582(12) 0.0680(13) -0.0146(10) 0.0147(8) 0.0071(8)
F8 0.0443(11) 0.0496(11) 0.0636(13) -0.0266(10) 0.0190(10) -0.0202(9)
F9 0.0614(12) 0.0377(9) 0.0507(11) 0.0064(8) 0.0356(10) -0.0053(8)
F10 0.0517(11) 0.0263(8) 0.0418(10) -0.0006(7) 0.0195(8) 0.0128(7)
F11 0.0821(15) 0.0615(12) 0.0428(11) 0.0292(9) 0.0245(10) 0.0517(12)
F12 0.0291(9) 0.0624(12) 0.0479(11) -0.0087(9) 0.0175(8) 0.0107(8)
O1 0.0404(11) 0.0198(8) 0.0186(9) 0.0016(7) -0.0014(8) 0.0098(7)
N1 0.0173(9) 0.0232(10) 0.0167(9) 0.0000(8) 0.0023(7) 0.0047(8)
C2 0.0242(12) 0.0230(11) 0.0230(12) -0.0014(9) 0.0024(10) 0.0036(9)
C3 0.0288(13) 0.0252(12) 0.0228(13) -0.0047(10) 0.0023(10) 0.0014(10)
C4 0.0183(11) 0.0329(13) 0.0192(12) -0.0032(10) 0.0049(9) 0.0024(10)
C5 0.0177(11) 0.0316(13) 0.0212(12) 0.0006(10) 0.0034(9) 0.0074(9)
C6 0.0163(11) 0.0230(11) 0.0175(11) 0.0029(9) 0.0049(8) 0.0048(8)
C7 0.0177(11) 0.0225(11) 0.0182(11) 0.0018(9) 0.0047(9) 0.0037(9)
C8 0.0210(12) 0.0266(12) 0.0218(12) 0.0048(10) 0.0031(9) 0.0061(9)
C9 0.0260(12) 0.0237(12) 0.0235(12) 0.0070(9) 0.0062(10) 0.0094(10)
C10 0.0263(13) 0.0198(11) 0.0278(13) 0.0030(10) 0.0063(10) 0.0043(9)
C11 0.0170(11) 0.0226(11) 0.0216(11) 0.0028(9) 0.0051(9) 0.0041(9)
C12 0.0171(11) 0.0203(10) 0.0172(11) 0.0039(9) 0.0061(8) 0.0046(8)
C13 0.0219(13) 0.0439(16) 0.0291(14) -0.0082(12) -0.0014(11) 0.0035(11)
C14 0.0347(15) 0.0280(13) 0.0318(15) 0.0064(11) 0.0036(12) 0.0120(11)
C15 0.0222(12) 0.0186(11) 0.0352(14) 0.0019(10) 0.0064(10) 0.0027(9)
C16 0.0193(11) 0.0244(11) 0.0182(11) 0.0041(9) 0.0040(9) 0.0028(9)
C17 0.0204(11) 0.0206(11) 0.0197(11) 0.0045(9) 0.0045(9) 0.0064(9)
C18 0.0297(14) 0.0287(13) 0.0395(16) -0.0076(12) 0.0136(12) -0.0014(11)
C19 0.0347(15) 0.0318(13) 0.0266(13) 0.0069(11) 0.0105(11) 0.0157(11)
C20 0.0177(11) 0.0232(11) 0.0186(11) 0.0010(9) 0.0055(9) 0.0017(9)
C21 0.0204(12) 0.0302(13) 0.0315(14) -0.0037(11) 0.0072(10) 0.0025(10)
C22 0.0290(14) 0.0314(14) 0.0393(16) -0.0038(12) 0.0196(12) 0.0024(11)
C23 0.0424(17) 0.0341(14) 0.0272(14) -0.0065(11) 0.0143(12) 0.0029(12)
C24 0.0324(15) 0.0480(17) 0.0326(16) -0.0141(13) 0.0057(12) -0.0068(13)
C25 0.0204(12) 0.0404(15) 0.0312(14) -0.0083(12) 0.0077(11) -0.0051(11)
C26 0.0153(11) 0.0242(11) 0.0211(11) 0.0030(9) 0.0055(9) 0.0030(8)
C27 0.0180(11) 0.0233(11) 0.0190(11) 0.0011(9) 0.0033(9) 0.0034(9)
C28 0.0251(12) 0.0301(13) 0.0233(12) 0.0041(10) 0.0114(10) 0.0061(10)
C29 0.0166(12) 0.0369(14) 0.0333(14) 0.0048(11) 0.0113(10) 0.0058(10)
C30 0.0176(12) 0.0519(17) 0.0302(14) 0.0126(12) 0.0045(10) 0.0084(11)
C31 0.0198(12) 0.0466(16) 0.0234(13) 0.0106(11) 0.0071(10) 0.0062(11)
